data_7712368
loop_
_publ_author_name
'Ordyszewska, Anna'
'Chojnacki, Jaros\/law'
'Grubba, Rafa\/l'

_publ_section_title
;
 Reactivity of triphosphinoboranes towards H3B&#x2219;SMe2: Access to
 derivatives of boraphosphacycloalkanes with diversified substituents
;
_journal_name_full 'Dalton Transactions'
_journal_paper_doi 10.1039/D3DT00116D
_journal_year 2023
_chemical_formula_moiety 'C28 H64 B3 P3'
_chemical_formula_sum 'C28 H64 B3 P3'
_chemical_formula_weight 526.13
_space_group_crystal_system monoclinic
_space_group_IT_number 14
_space_group_name_Hall '-P 2yn'
_space_group_name_H-M_alt 'P 1 21/n 1'
_atom_sites_solution_hydrogens mixed
_atom_sites_solution_primary dual
_atom_sites_solution_secondary difmap
_audit_creation_date 2022-07-22
_audit_creation_method
;
Olex2 1.2
(compiled 2018.05.29 svn.r3508 for OlexSys, GUI svn.r5506)
;
_audit_update_record
;
2022-07-25 deposited with the CCDC.	2023-02-20 downloaded from the CCDC.
;
_cell_angle_alpha 90
_cell_angle_beta 106.256(2)
_cell_angle_gamma 90
_cell_formula_units_Z 4
_cell_length_a 11.0382(2)
_cell_length_b 19.0404(3)
_cell_length_c 15.9387(3)
_cell_measurement_reflns_used 48461
_cell_measurement_temperature 120
_cell_measurement_theta_max 29.63
_cell_measurement_theta_min 2.20
_cell_volume 3215.94(10)
_computing_cell_refinement 'X-Area Recipe 1.34.0.0 (STOE, 2019)'
_computing_data_collection 'X-Area WinXpose 2.0.22.0 (STOE, 2016)'
_computing_data_reduction 'X-Area Integrate 1.77.0.0 (STOE, 2019) X-Area X-Red32 1.65.0.0 (STOE, 2018)'
_computing_molecular_graphics 'Olex2 (Dolomanov et al., 2009)'
_computing_publication_material 'Olex2 (Dolomanov et al., 2009)'
_computing_structure_refinement 'ShelXL (Sheldrick, 2015)'
_computing_structure_solution 'ShelXT (Sheldrick, 2015)'
_diffrn_ambient_temperature 120.0
_diffrn_detector_area_resol_mean 6.67
_diffrn_measured_fraction_theta_full 0.999
_diffrn_measured_fraction_theta_max 0.988
_diffrn_measurement_device_type 'STOE IPDS 2T'
_diffrn_measurement_method 'rotation method, \w scans'
_diffrn_radiation_type MoK\a
_diffrn_radiation_wavelength 0.71073
_diffrn_reflns_av_R_equivalents 0.0333
_diffrn_reflns_av_unetI/netI 0.0242
_diffrn_reflns_Laue_measured_fraction_full 0.999
_diffrn_reflns_Laue_measured_fraction_max 0.988
_diffrn_reflns_limit_h_max 15
_diffrn_reflns_limit_h_min -15
_diffrn_reflns_limit_k_max 26
_diffrn_reflns_limit_k_min -26
_diffrn_reflns_limit_l_max 21
_diffrn_reflns_limit_l_min -21
_diffrn_reflns_number 45312
_diffrn_reflns_point_group_measured_fraction_full 0.999
_diffrn_reflns_point_group_measured_fraction_max 0.988
_diffrn_reflns_theta_full 25.242
_diffrn_reflns_theta_max 29.252
_diffrn_reflns_theta_min 2.275
_diffrn_source 'GeniX Mo, 0.05 x 0.05 mm2 microfocus'
_exptl_absorpt_coefficient_mu 0.200
_exptl_absorpt_correction_type none
_exptl_crystal_colour colourless
_exptl_crystal_colour_primary colourless
_exptl_crystal_density_diffrn 1.087
_exptl_crystal_density_method 'not measured'
_exptl_crystal_description needle
_exptl_crystal_F_000 1168
_exptl_crystal_size_max 0.21
_exptl_crystal_size_mid 0.16
_exptl_crystal_size_min 0.12
_refine_diff_density_max 1.166
_refine_diff_density_min -0.313
_refine_diff_density_rms 0.051
_refine_ls_extinction_method none
_refine_ls_goodness_of_fit_ref 1.079
_refine_ls_hydrogen_treatment mixed
_refine_ls_matrix_type full
_refine_ls_number_parameters 343
_refine_ls_number_reflns 8660
_refine_ls_number_restraints 0
_refine_ls_restrained_S_all 1.079
_refine_ls_R_factor_all 0.0523
_refine_ls_R_factor_gt 0.0388
_refine_ls_shift/su_max 0.001
_refine_ls_shift/su_mean 0.000
_refine_ls_structure_factor_coef Fsqd
_refine_ls_weighting_details 'w=1/[\s^2^(Fo^2^)+(0.0502P)^2^+1.1316P] where P=(Fo^2^+2Fc^2^)/3'
_refine_ls_weighting_scheme calc
_refine_ls_wR_factor_gt 0.0969
_refine_ls_wR_factor_ref 0.1027
_reflns_Friedel_coverage 0.000
_reflns_number_gt 6905
_reflns_number_total 8660
_reflns_threshold_expression 'I > 2\s(I)'
_cod_data_source_file d3dt00116d2.cif
_cod_data_source_block 2a
_cod_database_code 7712368
_shelx_shelxl_version_number 2018/3
_shelx_space_group_comment
;
The symmetry employed for this shelxl refinement is uniquely defined
by the following loop, which should always be used as a source of
symmetry information in preference to the above space-group names.
They are only intended as comments.
;
_shelx_estimated_absorpt_t_max 0.976
_shelx_estimated_absorpt_t_min 0.959
_olex2_refinement_description
;
1. Fixed Uiso
 At 1.2 times of:
  All C(H) groups, All C(H,H) groups
 At 1.5 times of:
  All C(H,H,H) groups
2.a Ternary CH refined with riding coordinates:
 C17(H17), C23(H23)
2.b Secondary CH2 refined with riding coordinates:
 C18(H18A,H18B), C19(H19A,H19B), C20(H20A,H20B), C21(H21A,H21B), C22(H22A,
 H22B), C24(H24A,H24B), C25(H25A,H25B), C26(H26A,H26B), C27(H27A,H27B),
 C28(H28A,H28B)
2.c Idealised Me refined as rotating group:
 C2(H2A,H2B,H2C), C3(H3A,H3B,H3C), C4(H4A,H4B,H4C), C6(H6A,H6B,H6C), C7(H7A,
 H7B,H7C), C8(H8A,H8B,H8C), C10(H10A,H10B,H10C), C11(H11A,H11B,H11C), C12(H12A,
 H12B,H12C), C14(H14A,H14B,H14C), C15(H15A,H15B,H15C), C16(H16A,H16B,H16C)
;
_olex2_submission_special_instructions 'No special instructions were received'

loop_
_space_group_symop_operation_xyz
'x, y, z'
'-x+1/2, y+1/2, -z+1/2'
'-x, -y, -z'
'x-1/2, -y-1/2, z-1/2'

loop_
_atom_site_label
_atom_site_type_symbol
_atom_site_fract_x
_atom_site_fract_y
_atom_site_fract_z
_atom_site_U_iso_or_equiv
_atom_site_adp_type
_atom_site_occupancy
_atom_site_site_symmetry_order
_atom_site_calc_flag
_atom_site_refinement_flags_posn
_atom_site_refinement_flags_adp
_atom_site_refinement_flags_occupancy
_atom_site_disorder_assembly
_atom_site_disorder_group
P1 P 0.86447(3) 0.71114(2) 0.41112(2) 0.01619(8) Uani 1 1 d . . . . .
P2 P 0.61066(3) 0.72767(2) 0.41936(2) 0.01767(8) Uani 1 1 d . . . . .
P3 P 0.64912(3) 0.57749(2) 0.29648(2) 0.01762(8) Uani 1 1 d . . . . .
C1 C 0.95110(13) 0.76939(7) 0.34887(9) 0.0218(3) Uani 1 1 d . . . . .
C2 C 0.85877(14) 0.79845(8) 0.26584(10) 0.0267(3) Uani 1 1 d . . . . .
H2A H 0.822864 0.759570 0.226415 0.040 Uiso 1 1 calc GR . . . .
H2B H 0.903485 0.830499 0.236683 0.040 Uiso 1 1 calc GR . . . .
H2C H 0.790817 0.823884 0.281231 0.040 Uiso 1 1 calc GR . . . .
C3 C 1.00842(16) 0.83222(8) 0.40736(11) 0.0324(3) Uani 1 1 d . . . . .
H3A H 0.940778 0.859374 0.420821 0.049 Uiso 1 1 calc GR . . . .
H3B H 1.054307 0.862236 0.376707 0.049 Uiso 1 1 calc GR . . . .
H3C H 1.066655 0.815056 0.461789 0.049 Uiso 1 1 calc GR . . . .
C4 C 1.05826(13) 0.73317(8) 0.32136(10) 0.0275(3) Uani 1 1 d . . . . .
H4A H 1.124420 0.718816 0.373580 0.041 Uiso 1 1 calc GR . . . .
H4B H 1.093620 0.765893 0.286991 0.041 Uiso 1 1 calc GR . . . .
H4C H 1.025137 0.691688 0.285967 0.041 Uiso 1 1 calc GR . . . .
C5 C 0.98276(12) 0.65059(7) 0.48571(9) 0.0211(3) Uani 1 1 d . . . . .
C6 C 1.08781(13) 0.69342(8) 0.54850(9) 0.0266(3) Uani 1 1 d . . . . .
H6A H 1.138664 0.716947 0.515376 0.040 Uiso 1 1 calc GR . . . .
H6B H 1.141704 0.661947 0.591862 0.040 Uiso 1 1 calc GR . . . .
H6C H 1.050068 0.728663 0.578299 0.040 Uiso 1 1 calc GR . . . .
C7 C 1.04020(14) 0.59618(8) 0.43679(10) 0.0266(3) Uani 1 1 d . . . . .
H7A H 0.972377 0.571259 0.394302 0.040 Uiso 1 1 calc GR . . . .
H7B H 1.090808 0.562488 0.478675 0.040 Uiso 1 1 calc GR . . . .
H7C H 1.094049 0.620076 0.406202 0.040 Uiso 1 1 calc GR . . . .
C8 C 0.91383(14) 0.60963(8) 0.54144(9) 0.0257(3) Uani 1 1 d . . . . .
H8A H 0.878727 0.642634 0.575634 0.039 Uiso 1 1 calc GR . . . .
H8B H 0.973382 0.578041 0.581071 0.039 Uiso 1 1 calc GR . . . .
H8C H 0.845372 0.582052 0.503198 0.039 Uiso 1 1 calc GR . . . .
C9 C 0.50055(12) 0.79874(7) 0.35769(9) 0.0215(3) Uani 1 1 d . . . . .
C10 C 0.46149(15) 0.84691(9) 0.42286(10) 0.0312(3) Uani 1 1 d . . . . .
H10A H 0.409752 0.820395 0.452756 0.047 Uiso 1 1 calc GR . . . .
H10B H 0.412660 0.886579 0.391460 0.047 Uiso 1 1 calc GR . . . .
H10C H 0.537125 0.864518 0.465978 0.047 Uiso 1 1 calc GR . . . .
C11 C 0.56951(14) 0.84467(8) 0.30691(10) 0.0257(3) Uani 1 1 d . . . . .
H11A H 0.647170 0.863127 0.347042 0.039 Uiso 1 1 calc GR . . . .
H11B H 0.514924 0.883811 0.279691 0.039 Uiso 1 1 calc GR . . . .
H11C H 0.590590 0.816470 0.261510 0.039 Uiso 1 1 calc GR . . . .
C12 C 0.38444(13) 0.76897(9) 0.29017(10) 0.0282(3) Uani 1 1 d . . . . .
H12A H 0.411694 0.739527 0.248381 0.042 Uiso 1 1 calc GR . . . .
H12B H 0.332473 0.807702 0.258992 0.042 Uiso 1 1 calc GR . . . .
H12C H 0.334939 0.740633 0.319961 0.042 Uiso 1 1 calc GR . . . .
C13 C 0.53311(13) 0.68121(8) 0.49695(9) 0.0252(3) Uani 1 1 d . . . . .
C14 C 0.56359(16) 0.72104(10) 0.58393(10) 0.0367(4) Uani 1 1 d . . . . .
H14A H 0.655309 0.724848 0.608110 0.055 Uiso 1 1 calc GR . . . .
H14B H 0.528332 0.695585 0.625115 0.055 Uiso 1 1 calc GR . . . .
H14C H 0.526603 0.768168 0.574167 0.055 Uiso 1 1 calc GR . . . .
C15 C 0.58802(16) 0.60720(9) 0.51392(11) 0.0352(4) Uani 1 1 d . . . . .
H15A H 0.574894 0.582399 0.458208 0.053 Uiso 1 1 calc GR . . . .
H15B H 0.545782 0.581604 0.551082 0.053 Uiso 1 1 calc GR . . . .
H15C H 0.678610 0.610127 0.543346 0.053 Uiso 1 1 calc GR . . . .
C16 C 0.38923(14) 0.67303(10) 0.46338(10) 0.0326(3) Uani 1 1 d . . . . .
H16A H 0.349662 0.719547 0.455640 0.049 Uiso 1 1 calc GR . . . .
H16B H 0.358824 0.646085 0.505818 0.049 Uiso 1 1 calc GR . . . .
H16C H 0.367375 0.648229 0.407264 0.049 Uiso 1 1 calc GR . . . .
C17 C 0.68731(13) 0.57687(7) 0.19029(8) 0.0206(3) Uani 1 1 d . . . . .
H17 H 0.633208 0.613030 0.151925 0.025 Uiso 1 1 calc R . . . .
C18 C 0.82521(14) 0.59737(8) 0.20240(9) 0.0248(3) Uani 1 1 d . . . . .
H18A H 0.842292 0.643248 0.232651 0.030 Uiso 1 1 calc R . . . .
H18B H 0.881128 0.561910 0.239345 0.030 Uiso 1 1 calc R . . . .
C19 C 0.85397(15) 0.60230(8) 0.11409(10) 0.0290(3) Uani 1 1 d . . . . .
H19A H 0.801698 0.639736 0.078454 0.035 Uiso 1 1 calc R . . . .
H19B H 0.943801 0.614850 0.123379 0.035 Uiso 1 1 calc R . . . .
C20 C 0.82653(17) 0.53256(9) 0.06543(10) 0.0329(3) Uani 1 1 d . . . . .
H20A H 0.841076 0.537553 0.007182 0.039 Uiso 1 1 calc R . . . .
H20B H 0.885069 0.496246 0.098245 0.039 Uiso 1 1 calc R . . . .
C21 C 0.69088(16) 0.50925(8) 0.05444(10) 0.0309(3) Uani 1 1 d . . . . .
H21A H 0.677633 0.462346 0.026566 0.037 Uiso 1 1 calc R . . . .
H21B H 0.632506 0.542605 0.015480 0.037 Uiso 1 1 calc R . . . .
C22 C 0.66073(14) 0.50592(8) 0.14263(9) 0.0254(3) Uani 1 1 d . . . . .
H22A H 0.712750 0.468961 0.179401 0.030 Uiso 1 1 calc R . . . .
H22B H 0.570841 0.493353 0.133008 0.030 Uiso 1 1 calc R . . . .
C23 C 0.47279(13) 0.57498(8) 0.26803(9) 0.0222(3) Uani 1 1 d . . . . .
H23 H 0.448995 0.607308 0.310265 0.027 Uiso 1 1 calc R . . . .
C24 C 0.40189(13) 0.60167(8) 0.17706(9) 0.0250(3) Uani 1 1 d . . . . .
H24A H 0.419825 0.570569 0.132212 0.030 Uiso 1 1 calc R . . . .
H24B H 0.431785 0.649465 0.168595 0.030 Uiso 1 1 calc R . . . .
C25 C 0.25929(14) 0.60349(9) 0.16555(11) 0.0330(3) Uani 1 1 d . . . . .
H25A H 0.240726 0.638167 0.206552 0.040 Uiso 1 1 calc R . . . .
H25B H 0.215283 0.618707 0.105330 0.040 Uiso 1 1 calc R . . . .
C26 C 0.20992(16) 0.53177(10) 0.18243(12) 0.0401(4) Uani 1 1 d . . . . .
H26A H 0.118852 0.535323 0.177955 0.048 Uiso 1 1 calc R . . . .
H26B H 0.219961 0.498219 0.137391 0.048 Uiso 1 1 calc R . . . .
C27 C 0.28046(16) 0.50445(11) 0.27254(13) 0.0431(4) Uani 1 1 d . . . . .
H27A H 0.250266 0.456625 0.280513 0.052 Uiso 1 1 calc R . . . .
H27B H 0.263086 0.535249 0.317866 0.052 Uiso 1 1 calc R . . . .
C28 C 0.42277(15) 0.50245(9) 0.28344(12) 0.0371(4) Uani 1 1 d . . . . .
H28A H 0.440627 0.468466 0.241419 0.045 Uiso 1 1 calc R . . . .
H28B H 0.467071 0.486258 0.343183 0.045 Uiso 1 1 calc R . . . .
B2 B 0.77700(14) 0.76821(8) 0.48027(10) 0.0207(3) Uani 1 1 d . . . . .
B1 B 0.69339(13) 0.67377(8) 0.34094(9) 0.0165(3) Uani 1 1 d . . . . .
B3 B 0.72122(17) 0.49287(8) 0.36034(11) 0.0261(3) Uani 1 1 d . . . . .
H1 H 0.6693(15) 0.7081(9) 0.2817(11) 0.024(4) Uiso 1 1 d . . . . .
H2D H 0.7781(17) 0.8280(10) 0.4705(12) 0.034(5) Uiso 1 1 d . . . . .
H2E H 0.8076(17) 0.7533(10) 0.5510(12) 0.037(5) Uiso 1 1 d . . . . .
H3D H 0.8240(18) 0.4935(10) 0.3623(13) 0.040(5) Uiso 1 1 d . . . . .
H3E H 0.6698(17) 0.4482(10) 0.3187(12) 0.035(5) Uiso 1 1 d . . . . .
H3F H 0.7061(17) 0.4940(10) 0.4256(12) 0.034(5) Uiso 1 1 d . . . . .

loop_
_atom_site_aniso_label
_atom_site_aniso_U_11
_atom_site_aniso_U_22
_atom_site_aniso_U_33
_atom_site_aniso_U_23
_atom_site_aniso_U_13
_atom_site_aniso_U_12
P1 0.01514(15) 0.01674(16) 0.01599(15) 0.00007(11) 0.00320(11) 0.00090(11)
P2 0.01599(15) 0.02147(17) 0.01554(15) -0.00022(12) 0.00440(12) 0.00173(12)
P3 0.01933(16) 0.01595(15) 0.01618(15) 0.00059(12) 0.00263(12) -0.00064(12)
C1 0.0195(6) 0.0217(6) 0.0251(6) 0.0017(5) 0.0076(5) -0.0010(5)
C2 0.0242(7) 0.0281(7) 0.0299(7) 0.0120(6) 0.0108(6) 0.0033(6)
C3 0.0364(8) 0.0255(8) 0.0373(8) -0.0020(6) 0.0137(7) -0.0096(6)
C4 0.0205(6) 0.0342(8) 0.0293(7) 0.0034(6) 0.0094(6) 0.0012(6)
C5 0.0192(6) 0.0218(6) 0.0193(6) 0.0010(5) 0.0003(5) 0.0030(5)
C6 0.0203(6) 0.0319(8) 0.0234(7) -0.0009(6) -0.0007(5) 0.0004(6)
C7 0.0254(7) 0.0253(7) 0.0266(7) 0.0011(6) 0.0033(6) 0.0083(6)
C8 0.0271(7) 0.0252(7) 0.0228(6) 0.0065(5) 0.0036(5) 0.0017(6)
C9 0.0192(6) 0.0235(7) 0.0212(6) -0.0002(5) 0.0049(5) 0.0064(5)
C10 0.0325(8) 0.0320(8) 0.0301(7) -0.0041(6) 0.0103(6) 0.0111(6)
C11 0.0270(7) 0.0220(7) 0.0274(7) 0.0038(5) 0.0065(6) 0.0052(5)
C12 0.0209(7) 0.0343(8) 0.0259(7) 0.0009(6) 0.0008(5) 0.0032(6)
C13 0.0205(6) 0.0365(8) 0.0200(6) 0.0035(6) 0.0080(5) -0.0006(6)
C14 0.0342(8) 0.0582(11) 0.0194(7) -0.0024(7) 0.0104(6) -0.0032(8)
C15 0.0341(8) 0.0409(9) 0.0341(8) 0.0168(7) 0.0156(7) 0.0037(7)
C16 0.0229(7) 0.0473(10) 0.0300(8) 0.0018(7) 0.0111(6) -0.0030(7)
C17 0.0246(6) 0.0185(6) 0.0188(6) -0.0011(5) 0.0060(5) 0.0000(5)
C18 0.0260(7) 0.0255(7) 0.0240(7) -0.0033(5) 0.0089(5) -0.0026(5)
C19 0.0355(8) 0.0270(7) 0.0278(7) 0.0000(6) 0.0144(6) -0.0016(6)
C20 0.0450(9) 0.0307(8) 0.0279(7) -0.0042(6) 0.0182(7) -0.0010(7)
C21 0.0435(9) 0.0261(7) 0.0225(7) -0.0049(6) 0.0085(6) -0.0011(6)
C22 0.0316(7) 0.0210(7) 0.0235(7) -0.0045(5) 0.0076(6) -0.0019(6)
C23 0.0210(6) 0.0253(7) 0.0186(6) 0.0025(5) 0.0028(5) -0.0046(5)
C24 0.0235(7) 0.0279(7) 0.0207(6) 0.0027(5) 0.0016(5) -0.0022(5)
C25 0.0225(7) 0.0405(9) 0.0312(8) 0.0068(7) -0.0005(6) -0.0010(6)
C26 0.0276(8) 0.0449(10) 0.0408(9) 0.0034(8) -0.0019(7) -0.0131(7)
C27 0.0318(8) 0.0478(11) 0.0457(10) 0.0154(8) 0.0044(7) -0.0168(8)
C28 0.0307(8) 0.0358(9) 0.0389(9) 0.0153(7) -0.0002(7) -0.0115(7)
B2 0.0187(7) 0.0229(7) 0.0194(7) -0.0040(6) 0.0037(5) 0.0004(6)
B1 0.0160(6) 0.0167(6) 0.0157(6) -0.0009(5) 0.0024(5) 0.0004(5)
B3 0.0311(8) 0.0177(7) 0.0256(8) 0.0044(6) 0.0017(6) 0.0023(6)

loop_
_atom_type_symbol
_atom_type_description
_atom_type_scat_dispersion_real
_atom_type_scat_dispersion_imag
_atom_type_scat_source
C C 0.0033 0.0016 'International Tables Vol C Tables 4.2.6.8 and 6.1.1.4'
H H 0.0000 0.0000 'International Tables Vol C Tables 4.2.6.8 and 6.1.1.4'
B B 0.0013 0.0007 'International Tables Vol C Tables 4.2.6.8 and 6.1.1.4'
P P 0.1023 0.0942 'International Tables Vol C Tables 4.2.6.8 and 6.1.1.4'

loop_
_geom_angle_atom_site_label_1
_geom_angle_atom_site_label_2
_geom_angle_atom_site_label_3
_geom_angle
_geom_angle_site_symmetry_1
_geom_angle_site_symmetry_3
_geom_angle_publ_flag
C1 P1 B2 111.27(7) . . ?
C1 P1 B1 116.05(6) . . ?
C5 P1 C1 108.78(6) . . ?
C5 P1 B2 110.06(6) . . ?
C5 P1 B1 120.23(6) . . ?
B2 P1 B1 88.62(6) . . ?
C9 P2 C13 109.13(6) . . ?
C9 P2 B2 110.34(7) . . ?
C9 P2 B1 112.09(6) . . ?
C13 P2 B2 112.73(6) . . ?
C13 P2 B1 121.86(7) . . ?
B2 P2 B1 89.06(6) . . ?
C17 P3 C23 105.38(6) . . ?
C17 P3 B1 103.67(6) . . ?
C17 P3 B3 107.87(7) . . ?
C23 P3 B1 104.27(6) . . ?
C23 P3 B3 110.47(7) . . ?
B3 P3 B1 123.69(7) . . ?
C2 C1 P1 110.46(9) . . ?
C2 C1 C3 107.70(12) . . ?
C2 C1 C4 107.18(12) . . ?
C3 C1 P1 108.47(10) . . ?
C4 C1 P1 115.12(10) . . ?
C4 C1 C3 107.64(12) . . ?
C1 C2 H2A 109.5 . . ?
C1 C2 H2B 109.5 . . ?
C1 C2 H2C 109.5 . . ?
H2A C2 H2B 109.5 . . ?
H2A C2 H2C 109.5 . . ?
H2B C2 H2C 109.5 . . ?
C1 C3 H3A 109.5 . . ?
C1 C3 H3B 109.5 . . ?
C1 C3 H3C 109.5 . . ?
H3A C3 H3B 109.5 . . ?
H3A C3 H3C 109.5 . . ?
H3B C3 H3C 109.5 . . ?
C1 C4 H4A 109.5 . . ?
C1 C4 H4B 109.5 . . ?
C1 C4 H4C 109.5 . . ?
H4A C4 H4B 109.5 . . ?
H4A C4 H4C 109.5 . . ?
H4B C4 H4C 109.5 . . ?
C6 C5 P1 110.38(10) . . ?
C7 C5 P1 113.73(9) . . ?
C7 C5 C6 110.18(11) . . ?
C8 C5 P1 107.86(9) . . ?
C8 C5 C6 107.38(11) . . ?
C8 C5 C7 107.03(12) . . ?
C5 C6 H6A 109.5 . . ?
C5 C6 H6B 109.5 . . ?
C5 C6 H6C 109.5 . . ?
H6A C6 H6B 109.5 . . ?
H6A C6 H6C 109.5 . . ?
H6B C6 H6C 109.5 . . ?
C5 C7 H7A 109.5 . . ?
C5 C7 H7B 109.5 . . ?
C5 C7 H7C 109.5 . . ?
H7A C7 H7B 109.5 . . ?
H7A C7 H7C 109.5 . . ?
H7B C7 H7C 109.5 . . ?
C5 C8 H8A 109.5 . . ?
C5 C8 H8B 109.5 . . ?
C5 C8 H8C 109.5 . . ?
H8A C8 H8B 109.5 . . ?
H8A C8 H8C 109.5 . . ?
H8B C8 H8C 109.5 . . ?
C10 C9 P2 109.62(10) . . ?
C11 C9 P2 109.86(9) . . ?
C11 C9 C10 106.96(12) . . ?
C11 C9 C12 106.37(11) . . ?
C12 C9 P2 112.83(10) . . ?
C12 C9 C10 110.98(12) . . ?
C9 C10 H10A 109.5 . . ?
C9 C10 H10B 109.5 . . ?
C9 C10 H10C 109.5 . . ?
H10A C10 H10B 109.5 . . ?
H10A C10 H10C 109.5 . . ?
H10B C10 H10C 109.5 . . ?
C9 C11 H11A 109.5 . . ?
C9 C11 H11B 109.5 . . ?
C9 C11 H11C 109.5 . . ?
H11A C11 H11B 109.5 . . ?
H11A C11 H11C 109.5 . . ?
H11B C11 H11C 109.5 . . ?
C9 C12 H12A 109.5 . . ?
C9 C12 H12B 109.5 . . ?
C9 C12 H12C 109.5 . . ?
H12A C12 H12B 109.5 . . ?
H12A C12 H12C 109.5 . . ?
H12B C12 H12C 109.5 . . ?
C14 C13 P2 109.40(11) . . ?
C14 C13 C16 108.01(12) . . ?
C15 C13 P2 108.34(10) . . ?
C15 C13 C14 108.70(13) . . ?
C15 C13 C16 106.77(13) . . ?
C16 C13 P2 115.43(10) . . ?
C13 C14 H14A 109.5 . . ?
C13 C14 H14B 109.5 . . ?
C13 C14 H14C 109.5 . . ?
H14A C14 H14B 109.5 . . ?
H14A C14 H14C 109.5 . . ?
H14B C14 H14C 109.5 . . ?
C13 C15 H15A 109.5 . . ?
C13 C15 H15B 109.5 . . ?
C13 C15 H15C 109.5 . . ?
H15A C15 H15B 109.5 . . ?
H15A C15 H15C 109.5 . . ?
H15B C15 H15C 109.5 . . ?
C13 C16 H16A 109.5 . . ?
C13 C16 H16B 109.5 . . ?
C13 C16 H16C 109.5 . . ?
H16A C16 H16B 109.5 . . ?
H16A C16 H16C 109.5 . . ?
H16B C16 H16C 109.5 . . ?
P3 C17 H17 107.7 . . ?
C18 C17 P3 110.80(9) . . ?
C18 C17 H17 107.7 . . ?
C18 C17 C22 109.39(11) . . ?
C22 C17 P3 113.31(9) . . ?
C22 C17 H17 107.7 . . ?
C17 C18 H18A 109.5 . . ?
C17 C18 H18B 109.5 . . ?
H18A C18 H18B 108.1 . . ?
C19 C18 C17 110.78(12) . . ?
C19 C18 H18A 109.5 . . ?
C19 C18 H18B 109.5 . . ?
C18 C19 H19A 109.5 . . ?
C18 C19 H19B 109.5 . . ?
H19A C19 H19B 108.1 . . ?
C20 C19 C18 110.59(12) . . ?
C20 C19 H19A 109.5 . . ?
C20 C19 H19B 109.5 . . ?
C19 C20 H20A 109.4 . . ?
C19 C20 H20B 109.4 . . ?
H20A C20 H20B 108.0 . . ?
C21 C20 C19 111.16(13) . . ?
C21 C20 H20A 109.4 . . ?
C21 C20 H20B 109.4 . . ?
C20 C21 H21A 109.3 . . ?
C20 C21 H21B 109.3 . . ?
C20 C21 C22 111.41(12) . . ?
H21A C21 H21B 108.0 . . ?
C22 C21 H21A 109.3 . . ?
C22 C21 H21B 109.3 . . ?
C17 C22 H22A 109.5 . . ?
C17 C22 H22B 109.5 . . ?
C21 C22 C17 110.86(12) . . ?
C21 C22 H22A 109.5 . . ?
C21 C22 H22B 109.5 . . ?
H22A C22 H22B 108.1 . . ?
P3 C23 H23 105.8 . . ?
C24 C23 P3 116.28(10) . . ?
C24 C23 H23 105.8 . . ?
C24 C23 C28 109.87(12) . . ?
C28 C23 P3 112.40(10) . . ?
C28 C23 H23 105.8 . . ?
C23 C24 H24A 109.5 . . ?
C23 C24 H24B 109.5 . . ?
C23 C24 C25 110.90(12) . . ?
H24A C24 H24B 108.0 . . ?
C25 C24 H24A 109.5 . . ?
C25 C24 H24B 109.5 . . ?
C24 C25 H25A 109.3 . . ?
C24 C25 H25B 109.3 . . ?
H25A C25 H25B 108.0 . . ?
C26 C25 C24 111.41(14) . . ?
C26 C25 H25A 109.3 . . ?
C26 C25 H25B 109.3 . . ?
C25 C26 H26A 109.4 . . ?
C25 C26 H26B 109.4 . . ?
H26A C26 H26B 108.0 . . ?
C27 C26 C25 111.09(13) . . ?
C27 C26 H26A 109.4 . . ?
C27 C26 H26B 109.4 . . ?
C26 C27 H27A 109.5 . . ?
C26 C27 H27B 109.5 . . ?
C26 C27 C28 110.68(15) . . ?
H27A C27 H27B 108.1 . . ?
C28 C27 H27A 109.5 . . ?
C28 C27 H27B 109.5 . . ?
C23 C28 H28A 109.4 . . ?
C23 C28 H28B 109.4 . . ?
C27 C28 C23 111.31(14) . . ?
C27 C28 H28A 109.4 . . ?
C27 C28 H28B 109.4 . . ?
H28A C28 H28B 108.0 . . ?
P1 B2 H2D 116.3(9) . . ?
P1 B2 H2E 111.4(10) . . ?
P2 B2 P1 92.46(6) . . ?
P2 B2 H2D 111.3(9) . . ?
P2 B2 H2E 111.9(10) . . ?
H2D B2 H2E 112.1(13) . . ?
P1 B1 H1 103.0(9) . . ?
P2 B1 P1 89.59(6) . . ?
P2 B1 H1 100.6(8) . . ?
P3 B1 P1 128.28(7) . . ?
P3 B1 P2 125.67(7) . . ?
P3 B1 H1 105.3(9) . . ?
P3 B3 H3D 105.4(10) . . ?
P3 B3 H3E 104.5(9) . . ?
P3 B3 H3F 109.3(10) . . ?
H3D B3 H3E 111.2(14) . . ?
H3D B3 H3F 113.1(14) . . ?
H3E B3 H3F 112.7(13) . . ?

loop_
_geom_bond_atom_site_label_1
_geom_bond_atom_site_label_2
_geom_bond_distance
_geom_bond_site_symmetry_2
_geom_bond_publ_flag
P1 C1 1.9133(14) . ?
P1 C5 1.8915(13) . ?
P1 B2 1.9808(15) . ?
P1 B1 2.0350(14) . ?
P2 C9 1.8989(14) . ?
P2 C13 1.9072(14) . ?
P2 B2 1.9779(16) . ?
P2 B1 2.0221(15) . ?
P3 C17 1.8554(13) . ?
P3 C23 1.8714(14) . ?
P3 B1 1.9767(15) . ?
P3 B3 1.9523(16) . ?
C1 C2 1.5301(19) . ?
C1 C3 1.540(2) . ?
C1 C4 1.535(2) . ?
C2 H2A 0.9800 . ?
C2 H2B 0.9800 . ?
C2 H2C 0.9800 . ?
C3 H3A 0.9800 . ?
C3 H3B 0.9800 . ?
C3 H3C 0.9800 . ?
C4 H4A 0.9800 . ?
C4 H4B 0.9800 . ?
C4 H4C 0.9800 . ?
C5 C6 1.5366(19) . ?
C5 C7 1.5362(19) . ?
C5 C8 1.5345(19) . ?
C6 H6A 0.9800 . ?
C6 H6B 0.9800 . ?
C6 H6C 0.9800 . ?
C7 H7A 0.9800 . ?
C7 H7B 0.9800 . ?
C7 H7C 0.9800 . ?
C8 H8A 0.9800 . ?
C8 H8B 0.9800 . ?
C8 H8C 0.9800 . ?
C9 C10 1.5353(19) . ?
C9 C11 1.531(2) . ?
C9 C12 1.5329(19) . ?
C10 H10A 0.9800 . ?
C10 H10B 0.9800 . ?
C10 H10C 0.9800 . ?
C11 H11A 0.9800 . ?
C11 H11B 0.9800 . ?
C11 H11C 0.9800 . ?
C12 H12A 0.9800 . ?
C12 H12B 0.9800 . ?
C12 H12C 0.9800 . ?
C13 C14 1.533(2) . ?
C13 C15 1.528(2) . ?
C13 C16 1.535(2) . ?
C14 H14A 0.9800 . ?
C14 H14B 0.9800 . ?
C14 H14C 0.9800 . ?
C15 H15A 0.9800 . ?
C15 H15B 0.9800 . ?
C15 H15C 0.9800 . ?
C16 H16A 0.9800 . ?
C16 H16B 0.9800 . ?
C16 H16C 0.9800 . ?
C17 H17 1.0000 . ?
C17 C18 1.5304(19) . ?
C17 C22 1.5373(19) . ?
C18 H18A 0.9900 . ?
C18 H18B 0.9900 . ?
C18 C19 1.530(2) . ?
C19 H19A 0.9900 . ?
C19 H19B 0.9900 . ?
C19 C20 1.525(2) . ?
C20 H20A 0.9900 . ?
C20 H20B 0.9900 . ?
C20 C21 1.524(2) . ?
C21 H21A 0.9900 . ?
C21 H21B 0.9900 . ?
C21 C22 1.534(2) . ?
C22 H22A 0.9900 . ?
C22 H22B 0.9900 . ?
C23 H23 1.0000 . ?
C23 C24 1.5291(19) . ?
C23 C28 1.532(2) . ?
C24 H24A 0.9900 . ?
C24 H24B 0.9900 . ?
C24 C25 1.533(2) . ?
C25 H25A 0.9900 . ?
C25 H25B 0.9900 . ?
C25 C26 1.522(2) . ?
C26 H26A 0.9900 . ?
C26 H26B 0.9900 . ?
C26 C27 1.521(2) . ?
C27 H27A 0.9900 . ?
C27 H27B 0.9900 . ?
C27 C28 1.532(2) . ?
C28 H28A 0.9900 . ?
C28 H28B 0.9900 . ?
B2 H2D 1.149(19) . ?
B2 H2E 1.119(19) . ?
B1 H1 1.118(17) . ?
B3 H3D 1.126(19) . ?
B3 H3E 1.129(19) . ?
B3 H3F 1.100(19) . ?

loop_
_geom_torsion_atom_site_label_1
_geom_torsion_atom_site_label_2
_geom_torsion_atom_site_label_3
_geom_torsion_atom_site_label_4
_geom_torsion
_geom_torsion_site_symmetry_1
_geom_torsion_site_symmetry_2
_geom_torsion_site_symmetry_3
_geom_torsion_site_symmetry_4
_geom_torsion_publ_flag
P3 C17 C18 C19 -175.69(10) . . . . ?
P3 C17 C22 C21 178.55(10) . . . . ?
P3 C23 C24 C25 -174.47(11) . . . . ?
P3 C23 C28 C27 171.72(12) . . . . ?
C1 P1 C5 C6 57.45(11) . . . . ?
C1 P1 C5 C7 -66.98(11) . . . . ?
C1 P1 C5 C8 174.48(9) . . . . ?
C13 P2 C9 C10 53.15(12) . . . . ?
C13 P2 C9 C11 170.41(9) . . . . ?
C13 P2 C9 C12 -71.09(11) . . . . ?
C17 P3 C23 C24 -23.33(12) . . . . ?
C17 P3 C23 C28 104.52(12) . . . . ?
C17 C18 C19 C20 -58.29(17) . . . . ?
C18 C17 C22 C21 -57.28(15) . . . . ?
C18 C19 C20 C21 55.91(18) . . . . ?
C19 C20 C21 C22 -54.94(17) . . . . ?
C20 C21 C22 C17 55.87(17) . . . . ?
C22 C17 C18 C19 58.68(15) . . . . ?
C23 P3 C17 C18 165.64(10) . . . . ?
C23 P3 C17 C22 -70.97(11) . . . . ?
C23 C24 C25 C26 -56.30(18) . . . . ?
C24 C23 C28 C27 -57.11(19) . . . . ?
C24 C25 C26 C27 55.7(2) . . . . ?
C25 C26 C27 C28 -55.8(2) . . . . ?
C26 C27 C28 C23 56.9(2) . . . . ?
C28 C23 C24 C25 56.44(17) . . . . ?
B2 P1 C5 C6 -64.69(11) . . . . ?
B2 P1 C5 C7 170.88(10) . . . . ?
B2 P1 C5 C8 52.35(11) . . . . ?
B2 P2 C9 C10 -71.24(12) . . . . ?
B2 P2 C9 C11 46.03(11) . . . . ?
B2 P2 C9 C12 164.53(10) . . . . ?
B1 P1 C5 C6 -165.24(9) . . . . ?
B1 P1 C5 C7 70.34(12) . . . . ?
B1 P1 C5 C8 -48.20(12) . . . . ?
B1 P2 C9 C10 -168.80(10) . . . . ?
B1 P2 C9 C11 -51.54(11) . . . . ?
B1 P2 C9 C12 66.96(11) . . . . ?
B1 P3 C17 C18 56.37(11) . . . . ?
B1 P3 C17 C22 179.76(10) . . . . ?
B1 P3 C23 C24 85.51(12) . . . . ?
B1 P3 C23 C28 -146.64(11) . . . . ?
B3 P3 C17 C18 -76.34(11) . . . . ?
B3 P3 C17 C22 47.06(12) . . . . ?
B3 P3 C23 C24 -139.59(11) . . . . ?
B3 P3 C23 C28 -11.74(13) . . . . ?
